data_1558173
loop_
_publ_author_name
'Janczak, Jan'
'Kubiak, Ryszard'

_publ_section_title
;
 Synthesis and Crystal Structure of Thallium(III) Bicyclic Phthalocyanine
;
_journal_name_full 'Acta Chemica Scandinavica'
_journal_page_first 871
_journal_page_last 877
_journal_paper_doi 10.3891/acta.chem.scand.49-0871
_journal_volume 49
_journal_year 1995
_chemical_formula_sum 'C48 H24 N13 Tl'
_chemical_formula_weight 987.2
_chemical_name_common
;
Thallium(III) Bicyclic Phthalocyanine
;
_space_group_IT_number 2
_space_group_name_Hall '-P 1'
_space_group_name_H-M_alt 'P -1'
_symmetry_cell_setting triclinic
_symmetry_Int_Tables_number 2
_symmetry_space_group_name_Hall '-P 1'
_symmetry_space_group_name_H-M 'P -1'
_cell_angle_alpha 75.65(3)
_cell_angle_beta 86.44(3)
_cell_angle_gamma 65.33(3)
_cell_formula_units_Z 2
_cell_length_a 11.677(2)
_cell_length_b 12.391(3)
_cell_length_c 16.047(3)
_cell_volume 2041.8(9)
_diffrn_ambient_temperature 298
_diffrn_radiation_probe x-ray
_diffrn_radiation_type MoK\a
_diffrn_radiation_wavelength 0.71069
_exptl_absorpt_coefficient_mu 0.61
_exptl_crystal_density_diffrn 1.606
_exptl_crystal_F_000 968
_refine_ls_goodness_of_fit_ref 0.77
_refine_ls_number_parameters 565
_refine_ls_number_reflns 3524
_refine_ls_R_factor_gt 0.0628
_refine_ls_wR_factor_gt 0.0820
_cod_data_source_file Acta-Chem-Scand-1995-49-871.cif
_cod_data_source_block 1
_cod_database_code 1558173

loop_
_space_group_symop_id
_space_group_symop_operation_xyz
1 x,y,z
2 -x,-y,-z

loop_
_atom_site_label
_atom_site_type_symbol
_atom_site_thermal_displace_type
_atom_site_fract_x
_atom_site_fract_y
_atom_site_fract_z
_atom_site_occupancy
_atom_site_U_iso_or_equiv
_atom_site_calc_flag
_atom_site_refinement_flags
_atom_site_disorder_assembly
_atom_site_disorder_group
Tl1 Tl Uiso 0.08060(10) 0.45520(10) 0.26300(10) 1.000 0.0300(10) . . . .
N1 N Uiso 0.2675(13) 0.4669(13) 0.2452(10) 1.000 0.038(5) . . . .
N2 N Uiso 0.4151(13) 0.2593(14) 0.2430(10) 1.000 0.041(5) . . . .
N3 N Uiso 0.1929(13) 0.2913(14) 0.2083(10) 1.000 0.042(5) . . . .
N4 N Uiso 0.0501(13) 0.3002(12) 0.1042(9) 1.000 0.032(4) . . . .
N5 N Uiso -0.0367(12) 0.4956(12) 0.1417(9) 1.000 0.033(4) . . . .
N6 N Uiso -0.1777(12) 0.7121(12) 0.1230(9) 1.000 0.033(4) . . . .
N7 N Uiso 0.0154(12) 0.6581(12) 0.2154(10) 1.000 0.035(4) . . . .
N8 N Uiso 0.2047(12) 0.6882(12) 0.2230(10) 1.000 0.038(4) . . . .
N9 N Uiso 0.3276(13) 0.1460(13) 0.3356(10) 1.000 0.034(4) . . . .
N10 N Uiso 0.1369(14) 0.2957(13) 0.3852(9) 1.000 0.038(5) . . . .
N11 N Uiso -0.0295(14) 0.3689(14) 0.4798(9) 1.000 0.043(5) . . . .
N12 N Uiso -0.0802(12) 0.5319(12) 0.3498(9) 1.000 0.033(4) . . . .
N13 N Uiso -0.2053(13) 0.7415(13) 0.2597(10) 1.000 0.039(5) . . . .
C1 C Uiso 0.2857(16) 0.5733(17) 0.2369(11) 1.000 0.038(5) . . . .
C2 C Uiso 0.4211(18) 0.5412(17) 0.2374(14) 1.000 0.041(5) . . . .
C3 C Uiso 0.4889(16) 0.6148(5) 0.2361(12) 1.000 0.043(5) . . . .
C4 C Uiso 0.6201(18) 0.5562(19) 0.2351(13) 1.000 0.056(5) . . . .
C5 C Uiso 0.6848(10) 0.4298(19) 0.2375(12) 1.000 0.058(5) . . . .
C6 C Uiso 0.6136(16) 0.3555(4) 0.2407(12) 1.000 0.048(5) . . . .
C7 C Uiso 0.4866(17) 0.4174(18) 0.2419(11) 1.000 0.044(5) . . . .
C8 C Uiso 0.3859(16) 0.3722(16) 0.2426(11) 1.000 0.039(5) . . . .
C9 C Uiso 0.3233(14) 0.2063(15) 0.2473(11) 1.000 0.032(5) . . . .
C10 C Uiso 0.3646(16) 0.1119(14) 0.1933(12) 1.000 0.037(5) . . . .
C11 C Uiso 0.4766(13) 0.0108(16) 0.2008(8) 1.000 0.039(5) . . . .
C12 C Uiso 0.4881(9) -0.0665(12) 0.1429(15) 1.000 0.051(5) . . . .
C13 C Uiso 0.3890(17) -0.0408(14) 0.0862(12) 1.000 0.049(5) . . . .
C14 C Uiso 0.2707(14) 0.0671(16) 0.0812(9) 1.000 0.044(5) . . . .
C15 C Uiso 0.2665(15) 0.1371(14) 0.1402(12) 1.000 0.032(5) . . . .
C16 C Uiso 0.1596(16) 0.2515(14) 0.1525(11) 1.000 0.033(5) . . . .
C17 C Uiso -0.0357(15) 0.4114(15) 0.0996(12) 1.000 0.036(5) . . . .
C18 C Uiso -0.1523(16) 0.4639(14) 0.0467(10) 1.000 0.030(5) . . . .
C19 C Uiso -0.1988(11) 0.4060(10) 0.0014(12) 1.000 0.045(5) . . . .
C20 C Uiso -0.3248(16) 0.4777(17) -0.0373(12) 1.000 0.046(5) . . . .
C21 C Uiso -0.3914(12) 0.6009(16) -0.0333(10) 1.000 0.045(5) . . . .
C22 C Uiso -0.3361(14) 0.6570(7) 0.0135(12) 1.000 0.042(5) . . . .
C23 C Uiso -0.2181(14) 0.5815(14) 0.0516(10) 1.000 0.028(5) . . . .
C24 C Uiso -0.1444(14) 0.6065(14) 0.1105(11) 1.000 0.030(5) . . . .
C25 C Uiso -0.1207(15) 0.7359(15) 0.1898(11) 1.000 0.034(5) . . . .
C26 C Uiso -0.1196(16) 0.8646(15) 0.1581(11) 1.000 0.036(5) . . . .
C27 C Uiso -0.2197(8) 0.9786(18) 0.1240(12) 1.000 0.048(5) . . . .
C28 C Uiso -0.1905(12) 1.0788(9) 0.0990(14) 1.000 0.052(5) . . . .
C29 C Uiso -0.071(2) 1.0738(14) 0.1194(17) 1.000 0.076(6) . . . .
C30 C Uiso 0.0346(5) 0.9532(15) 0.1545(12) 1.000 0.045(5) . . . .
C31 C Uiso 0.0010(17) 0.8566(16) 0.1711(13) 1.000 0.042(5) . . . .
C32 C Uiso 0.0794(16) 0.7238(15) 0.2076(11) 1.000 0.038(5) . . . .
C33 C Uiso 0.2514(16) 0.1841(15) 0.3912(11) 1.000 0.035(5) . . . .
C34 C Uiso 0.2589(17) 0.1135(18) 0.4818(14) 1.000 0.049(5) . . . .
C35 C Uiso 0.3531(14) -0.0037(14) 0.5255(9) 1.000 0.046(5) . . . .
C36 C Uiso 0.332(2) -0.0499(5) 0.6095(15) 1.000 0.065(6) . . . .
C37 C Uiso 0.2219(19) 0.0165(19) 0.6531(10) 1.000 0.061(6) . . . .
C38 C Uiso 0.1264(9) 0.1345(16) 0.6062(12) 1.000 0.048(5) . . . .
C39 C Uiso 0.1536(16) 0.1786(16) 0.5221(10) 1.000 0.034(5) . . . .
C40 C Uiso 0.0803(15) 0.2917(15) 0.4578(11) 1.000 0.033(5) . . . .
C41 C Uiso -0.1018(16) 0.4760(15) 0.4268(12) 1.000 0.040(5) . . . .
C42 C Uiso -0.2306(17) 0.5495(16) 0.4564(13) 1.000 0.043(5) . . . .
C43 C Uiso -0.297(2) 0.5125(7) 0.5272(12) 1.000 0.060(5) . . . .
C44 C Uiso -0.4169(19) 0.5989(19) 0.5335(13) 1.000 0.077(6) . . . .
C45 C Uiso -0.4704(8) 0.7125(19) 0.4711(16) 1.000 0.070(6) . . . .
C46 C Uiso -0.4045(16) 0.7434(13) 0.3975(8) 1.000 0.058(5) . . . .
C47 C Uiso -0.2774(16) 0.6549(16) 0.3944(11) 1.000 0.037(5) . . . .
C48 C Uiso -0.1880(16) 0.6509(16) 0.3251(12) 1.000 0.035(5) . . . .

loop_
_atom_type_symbol
_atom_type_description
_atom_type_scat_dispersion_real
_atom_type_scat_dispersion_imag
_atom_type_scat_source
C C 0.0033 0.0016 ' International Tables Vol C Tables 4.2.6.8 and 6.1.1.4'
N N 0.0061 0.0033 ' International Tables Vol C Tables 4.2.6.8 and 6.1.1.4'
Tl Tl -2.8358 9.6688 ' International Tables Vol C Tables 4.2.6.8 and 6.1.1.4'

loop_
_geom_angle_atom_site_label_1
_geom_angle_atom_site_label_2
_geom_angle_atom_site_label_3
_geom_angle
_geom_angle_site_symmetry_1
_geom_angle_site_symmetry_2
_geom_angle_site_symmetry_3
_geom_angle_publ_flag
N1 Tl1 N3 78.5(6) . . . yes
N1 Tl1 N5 117.2(6) . . . yes
N1 Tl1 N7 80.0(6) . . . yes
N1 Tl1 N10 97.9(6) . . . yes
N1 Tl1 N12 131.6(5) . . . yes
N3 Tl1 N5 77.5(5) . . . yes
N3 Tl1 N7 135.2(6) . . . yes
N3 Tl1 N10 78.1(5) . . . yes
N3 Tl1 N12 144.2(6) . . . yes
N5 Tl1 N7 78.2(5) . . . yes
N5 Tl1 N10 131.5(5) . . . yes
N5 Tl1 N12 98.6(5) . . . yes
N7 Tl1 N10 143.9(5) . . . yes
N7 Tl1 N12 76.5(5) . . . yes
N10 Tl1 N12 78.7(5) . . . yes
Tl1 N1 C1 124.8(13) . . . yes
Tl1 N1 C8 127.9(12) . . . yes
C1 N1 C8 107.3(16) . . . yes
C8 N2 C9 124.2(17) . . . yes
Tl1 N3 C9 118.0(11) . . . yes
Tl1 N3 C16 129.8(13) . . . yes
C9 N3 C16 112.0(15) . . . yes
C16 N4 C17 122.7(15) . . . yes
Tl1 N5 C17 126.3(11) . . . yes
Tl1 N5 C24 124.0(11) . . . yes
C17 N5 C24 108.1(14) . . . yes
C24 N6 C25 123.3(15) . . . yes
Tl1 N7 C25 119.2(11) . . . yes
Tl1 N7 C32 129.3(12) . . . yes
C25 N7 C32 111.5(14) . . . yes
C1 N8 C32 122.1(16) . . . yes
C9 N9 C33 127.3(16) . . . yes
Tl1 N10 C33 121.7(11) . . . yes
Tl1 N10 C40 127.9(12) . . . yes
C33 N10 C40 110.3(14) . . . yes
C40 N11 C41 122.9(16) . . . yes
Tl1 N12 C41 128.1(12) . . . yes
Tl1 N12 C48 124.9(11) . . . yes
C41 N12 C48 106.7(15) . . . yes
C25 N13 C48 123.5(16) . . . yes
N1 C1 N8 130.9(18) . . . yes
N1 C1 C2 108.6(16) . . . yes
N8 C1 C2 120.3(18) . . . yes
C1 C2 C3 130.6(17) . . . no
C1 C2 C7 109.6(19) . . . no
C3 C2 C7 119.8(19) . . . no
C2 C3 C4 116.5(13) . . . no
C3 C4 C5 122.6(18) . . . no
C4 C5 C6 120.0(16) . . . no
C5 C6 C7 114.7(13) . . . no
C2 C7 C6 126.4(19) . . . no
C2 C7 C8 104.4(18) . . . no
C6 C7 C8 129.1(17) . . . no
N1 C8 N2 129.6(19) . . . yes
N1 C8 C7 109.8(16) . . . yes
N2 C8 C7 120.6(18) . . . yes
N2 C9 N3 116.9(15) . . . yes
N2 C9 N9 104.4(14) . . . yes
N2 C9 C10 110.0(15) . . . yes
N3 C9 N9 114.9(15) . . . yes
N3 C9 C10 101.3(14) . . . yes
N9 C9 C10 109.2(14) . . . yes
C9 C10 C11 127.4(16) . . . no
C9 C10 C15 108.6(15) . . . no
C11 C10 C15 123.7(16) . . . no
C10 C11 C12 115.5(14) . . . no
C11 C12 C13 121.7(14) . . . no
C12 C13 C14 120.9(15) . . . no
C13 C14 C15 114.0(15) . . . no
C10 C15 C14 124.1(16) . . . no
C10 C15 C16 108.2(15) . . . no
C14 C15 C16 127.7(17) . . . no
N3 C16 N4 129.9(16) . . . yes
N3 C16 C15 109.6(17) . . . yes
N4 C16 C15 120.4(15) . . . yes
N4 C17 N5 128.8(17) . . . yes
N4 C17 C18 122.5(16) . . . yes
N5 C17 C18 108.7(15) . . . yes
C17 C18 C19 128.5(15) . . . no
C17 C18 C23 108.6(15) . . . no
C19 C18 C23 122.8(16) . . . no
C18 C19 C20 116.0(13) . . . no
C19 C20 C21 120.6(16) . . . no
C20 C21 C22 120.6(15) . . . no
C21 C22 C23 115.4(12) . . . no
C18 C23 C22 124.5(16) . . . no
C18 C23 C24 107.2(15) . . . no
C22 C23 C24 128.1(14) . . . no
N5 C24 N6 131.1(16) . . . yes
N5 C24 C23 107.0(14) . . . yes
N6 C24 C23 121.9(16) . . . yes
N6 C25 N7 118.8(14) . . . yes
N6 C25 N13 105.1(15) . . . yes
N6 C25 C26 109.4(14) . . . yes
N7 C25 N13 114.9(14) . . . yes
N7 C25 C26 100.9(14) . . . yes
N13 C25 C26 107.2(14) . . . yes
C25 C26 C27 129.4(17) . . . no
C25 C26 C31 110.0(16) . . . no
C27 C26 C31 120.6(16) . . . no
C26 C27 C28 116.9(14) . . . no
C27 C28 C29 122.6(15) . . . no
C28 C29 C30 119.4(15) . . . no
C29 C30 C31 113.9(14) . . . no
C26 C31 C30 125.7(17) . . . no
C26 C31 C32 104.9(16) . . . no
C30 C31 C32 129.4(18) . . . no
N7 C32 N8 129.7(16) . . . yes
N7 C32 C31 112.6(17) . . . yes
N8 C32 C31 117.6(17) . . . yes
N9 C33 N10 131.4(16) . . . yes
N9 C33 C34 124.3(17) . . . yes
N10 C33 C34 104.2(15) . . . yes
C33 C34 C35 129.5(18) . . . no
C33 C34 C39 108.4(17) . . . no
C35 C34 C39 122.1(18) . . . no
C34 C35 C36 116.6(16) . . . no
C35 C36 C37 122.3(15) . . . no
C36 C37 C38 119.7(15) . . . no
C37 C38 C39 115.7(16) . . . no
C34 C39 C38 123.4(17) . . . no
C34 C39 C40 106.3(15) . . . no
C38 C39 C40 130.1(17) . . . no
N10 C40 N11 131.0(17) . . . yes
N10 C40 C39 110.7(16) . . . yes
N11 C40 C39 118.2(16) . . . yes
N11 C41 N12 130.5(18) . . . yes
N11 C41 C42 117.6(17) . . . yes
N12 C41 C42 111.9(16) . . . yes
C41 C42 C43 128.8(16) . . . no
C41 C42 C47 104.6(17) . . . no
C43 C42 C47 126.1(18) . . . no
C42 C43 C44 114.6(15) . . . no
C43 C44 C45 121.8(19) . . . no
C44 C45 C46 122.3(17) . . . no
C45 C46 C47 115.1(14) . . . no
C42 C47 C46 120.0(17) . . . no
C42 C47 C48 109.9(17) . . . no
C46 C47 C48 129.5(15) . . . no
N12 C48 N13 129.8(17) . . . yes
N12 C48 C47 106.7(15) . . . yes
N13 C48 C47 123.4(17) . . . yes

loop_
_geom_bond_atom_site_label_1
_geom_bond_atom_site_label_2
_geom_bond_distance
_geom_bond_site_symmetry_1
_geom_bond_site_symmetry_2
_geom_bond_publ_flag
Tl1 N1 2.243(17) . . yes
Tl1 N3 2.265(16) . . yes
Tl1 N5 2.278(14) . . yes
Tl1 N7 2.238(14) . . yes
Tl1 N10 2.310(14) . . yes
Tl1 N12 2.283(15) . . yes
N1 C1 1.39(3) . . yes
N1 C8 1.40(2) . . yes
N2 C8 1.29(2) . . yes
N2 C9 1.46(2) . . yes
N3 C9 1.51(2) . . yes
N3 C16 1.27(2) . . yes
N4 C16 1.36(2) . . yes
N4 C17 1.31(2) . . yes
N5 C17 1.37(2) . . yes
N5 C24 1.42(2) . . yes
N6 C24 1.27(2) . . yes
N6 C25 1.45(2) . . yes
N7 C25 1.49(2) . . yes
N7 C32 1.30(2) . . yes
N8 C1 1.31(2) . . yes
N8 C32 1.36(3) . . yes
N9 C9 1.42(2) . . yes
N9 C33 1.25(2) . . yes
N10 C33 1.46(2) . . yes
N10 C40 1.30(2) . . yes
N11 C40 1.33(2) . . yes
N11 C41 1.34(2) . . yes
N12 C41 1.32(2) . . yes
N12 C48 1.46(2) . . yes
N13 C25 1.44(2) . . yes
N13 C48 1.29(2) . . yes
C1 C2 1.46(3) . . no
C2 C3 1.43(3) . . no
C2 C7 1.38(3) . . no
C3 C4 1.40(3) . . no
C4 C5 1.42(3) . . no
C5 C6 1.47(2) . . no
C6 C7 1.36(3) . . no
C7 C8 1.50(3) . . no
C9 C10 1.53(2) . . no
C10 C11 1.37(3) . . no
C10 C15 1.35(3) . . no
C11 C12 1.46(2) . . no
C12 C13 1.40(3) . . no
C13 C14 1.46(3) . . no
C14 C15 1.42(2) . . no
C15 C16 1.50(2) . . no
C17 C18 1.46(3) . . no
C18 C19 1.40(2) . . no
C18 C23 1.35(2) . . no
C19 C20 1.45(2) . . no
C20 C21 1.41(3) . . no
C21 C22 1.47(2) . . no
C22 C23 1.38(2) . . no
C23 C24 1.48(2) . . no
C25 C26 1.55(3) . . no
C26 C27 1.41(3) . . no
C26 C31 1.40(3) . . no
C27 C28 1.38(2) . . no
C28 C29 1.43(3) . . no
C29 C30 1.48(3) . . no
C30 C31 1.37(2) . . no
C31 C32 1.49(3) . . no
C33 C34 1.49(3) . . no
C34 C35 1.44(3) . . no
C34 C39 1.38(3) . . no
C35 C36 1.38(3) . . no
C36 C37 1.45(3) . . no
C37 C38 1.47(3) . . no
C38 C39 1.40(2) . . no
C39 C40 1.47(2) . . no
C41 C42 1.52(3) . . no
C42 C43 1.43(3) . . no
C42 C47 1.35(3) . . no
C43 C44 1.38(3) . . no
C44 C45 1.42(3) . . no
C45 C46 1.43(3) . . no
C46 C47 1.44(3) . . no
C47 C48 1.47(3) . . no

loop_
_geom_torsion_atom_site_label_1
_geom_torsion_atom_site_label_2
_geom_torsion_atom_site_label_3
_geom_torsion_atom_site_label_4
_geom_torsion
_geom_torsion_site_symmetry_1
_geom_torsion_site_symmetry_2
_geom_torsion_site_symmetry_3
_geom_torsion_site_symmetry_4
_geom_torsion_publ_flag
N3 Tl1 N1 C1 157.3(15) . . . . no
N3 Tl1 N1 C8 -24.5(14) . . . . no
N5 Tl1 N1 C1 88.0(14) . . . . no
N5 Tl1 N1 C8 -93.9(15) . . . . no
N7 Tl1 N1 C1 16.9(14) . . . . no
N7 Tl1 N1 C8 -165.0(15) . . . . no
N10 Tl1 N1 C1 -126.6(14) . . . . no
N10 Tl1 N1 C8 51.5(15) . . . . no
N12 Tl1 N1 C1 -44.8(17) . . . . no
N12 Tl1 N1 C8 133.3(14) . . . . no
N1 Tl1 N3 C9 47.9(12) . . . . no
N1 Tl1 N3 C16 -138.7(17) . . . . no
N5 Tl1 N3 C9 169.4(13) . . . . no
N5 Tl1 N3 C16 -17.2(16) . . . . no
N7 Tl1 N3 C9 110.7(13) . . . . no
N7 Tl1 N3 C16 -75.9(19) . . . . no
N10 Tl1 N3 C9 -52.8(12) . . . . no
N10 Tl1 N3 C16 120.6(17) . . . . no
N12 Tl1 N3 C9 -103.3(14) . . . . no
N12 Tl1 N3 C16 70(2) . . . . no
N1 Tl1 N5 C17 92.4(15) . . . . no
N1 Tl1 N5 C24 -104.2(14) . . . . no
N3 Tl1 N5 C17 22.6(15) . . . . no
N3 Tl1 N5 C24 -174.1(14) . . . . no
N7 Tl1 N5 C17 164.6(16) . . . . no
N7 Tl1 N5 C24 -32.0(13) . . . . no
N10 Tl1 N5 C17 -38.8(17) . . . . no
N10 Tl1 N5 C24 124.6(13) . . . . no
N12 Tl1 N5 C17 -121.2(15) . . . . no
N12 Tl1 N5 C24 42.2(14) . . . . no
N1 Tl1 N7 C25 168.6(13) . . . . no
N1 Tl1 N7 C32 -13.2(16) . . . . no
N3 Tl1 N7 C25 106.4(13) . . . . no
N3 Tl1 N7 C32 -75.4(18) . . . . no
N5 Tl1 N7 C25 47.9(12) . . . . no
N5 Tl1 N7 C32 -133.9(16) . . . . no
N10 Tl1 N7 C25 -101.7(14) . . . . no
N10 Tl1 N7 C32 76.5(19) . . . . no
N12 Tl1 N7 C25 -54.0(12) . . . . no
N12 Tl1 N7 C32 124.2(16) . . . . no
N1 Tl1 N10 C33 -48.1(14) . . . . no
N1 Tl1 N10 C40 128.0(17) . . . . no
N3 Tl1 N10 C33 28.3(14) . . . . no
N3 Tl1 N10 C40 -155.6(17) . . . . no
N5 Tl1 N10 C33 89.4(15) . . . . no
N5 Tl1 N10 C40 -94.5(17) . . . . no
N7 Tl1 N10 C33 -131.9(13) . . . . no
N7 Tl1 N10 C40 44(2) . . . . no
N12 Tl1 N10 C33 -179.1(15) . . . . no
N12 Tl1 N10 C40 -3.0(16) . . . . no
N1 Tl1 N12 C41 -95.5(16) . . . . no
N1 Tl1 N12 C48 91.6(15) . . . . no
N3 Tl1 N12 C41 45(2) . . . . no
N3 Tl1 N12 C48 -127.6(14) . . . . no
N5 Tl1 N12 C41 125.8(16) . . . . no
N5 Tl1 N12 C48 -47.1(14) . . . . no
N7 Tl1 N12 C41 -158.6(17) . . . . no
N7 Tl1 N12 C48 28.5(14) . . . . no
N10 Tl1 N12 C41 -5.0(15) . . . . no
N10 Tl1 N12 C48 -177.9(15) . . . . no
Tl1 N1 C1 N8 -13(3) . . . . no
Tl1 N1 C1 C2 173.0(12) . . . . no
C8 N1 C1 N8 168.6(18) . . . . no
C8 N1 C1 C2 -6(2) . . . . no
Tl1 N1 C8 N2 6(3) . . . . no
Tl1 N1 C8 C7 -172.2(11) . . . . no
C1 N1 C8 N2 -175.7(18) . . . . no
C1 N1 C8 C7 6.2(19) . . . . no
C9 N2 C8 N1 -1(3) . . . . no
C9 N2 C8 C7 177.4(15) . . . . no
C8 N2 C9 N3 30(2) . . . . no
C8 N2 C9 N9 -98.5(19) . . . . no
C8 N2 C9 C10 144.5(17) . . . . no
Tl1 N3 C9 N2 -60.3(18) . . . . no
Tl1 N3 C9 N9 62.6(18) . . . . no
Tl1 N3 C9 C10 -179.8(11) . . . . no
C16 N3 C9 N2 125.1(17) . . . . no
C16 N3 C9 N9 -111.9(18) . . . . no
C16 N3 C9 C10 5.7(19) . . . . no
Tl1 N3 C16 N4 6(3) . . . . no
Tl1 N3 C16 C15 -177.8(12) . . . . no
C9 N3 C16 N4 179.3(18) . . . . no
C9 N3 C16 C15 -4(2) . . . . no
C17 N4 C16 N3 11(3) . . . . no
C17 N4 C16 C15 -165.8(17) . . . . no
C16 N4 C17 N5 -3(3) . . . . no
C16 N4 C17 C18 179.1(17) . . . . no
Tl1 N5 C17 N4 -19(3) . . . . no
Tl1 N5 C17 C18 159.3(12) . . . . no
C24 N5 C17 N4 175.2(19) . . . . no
C24 N5 C17 C18 -6(2) . . . . no
Tl1 N5 C24 N6 23(3) . . . . no
Tl1 N5 C24 C23 -160.4(11) . . . . no
C17 N5 C24 N6 -171.5(19) . . . . no
C17 N5 C24 C23 5.5(19) . . . . no
C25 N6 C24 N5 -14(3) . . . . no
C25 N6 C24 C23 169.6(16) . . . . no
C24 N6 C25 N7 32(2) . . . . no
C24 N6 C25 N13 -98.4(19) . . . . no
C24 N6 C25 C26 146.8(17) . . . . no
Tl1 N7 C25 N6 -58.1(18) . . . . no
Tl1 N7 C25 N13 67.6(17) . . . . no
Tl1 N7 C25 C26 -177.4(10) . . . . no
C32 N7 C25 N6 123.4(17) . . . . no
C32 N7 C25 N13 -110.9(17) . . . . no
C32 N7 C25 C26 4.0(18) . . . . no
Tl1 N7 C32 N8 3(3) . . . . no
Tl1 N7 C32 C31 178.6(12) . . . . no
C25 N7 C32 N8 -179.0(17) . . . . no
C25 N7 C32 C31 -3(2) . . . . no
C32 N8 C1 N1 -5(3) . . . . no
C32 N8 C1 C2 168.7(17) . . . . no
C1 N8 C32 N7 11(3) . . . . no
C1 N8 C32 C31 -164.9(17) . . . . no
C33 N9 C9 N2 101(2) . . . . no
C33 N9 C9 N3 -29(3) . . . . no
C33 N9 C9 C10 -142(2) . . . . no
C9 N9 C33 N10 1(3) . . . . no
C9 N9 C33 C34 177.3(18) . . . . no
Tl1 N10 C33 N9 -10(3) . . . . no
Tl1 N10 C33 C34 173.8(12) . . . . no
C40 N10 C33 N9 174(2) . . . . no
C40 N10 C33 C34 -3(2) . . . . no
Tl1 N10 C40 N11 8(3) . . . . no
Tl1 N10 C40 C39 -174.1(12) . . . . no
C33 N10 C40 N11 -175(2) . . . . no
C33 N10 C40 C39 2(2) . . . . no
C41 N11 C40 N10 -4(3) . . . . no
C41 N11 C40 C39 178.1(18) . . . . no
C40 N11 C41 N12 -6(3) . . . . no
C40 N11 C41 C42 174.0(18) . . . . no
Tl1 N12 C41 N11 11(3) . . . . no
Tl1 N12 C41 C42 -169.5(12) . . . . no
C48 N12 C41 N11 -176(2) . . . . no
C48 N12 C41 C42 4(2) . . . . no
Tl1 N12 C48 N13 -12(3) . . . . no
Tl1 N12 C48 C47 171.3(12) . . . . no
C41 N12 C48 N13 173(2) . . . . no
C41 N12 C48 C47 -3(2) . . . . no
C48 N13 C25 N6 98(2) . . . . no
C48 N13 C25 N7 -34(2) . . . . no
C48 N13 C25 C26 -145.7(18) . . . . no
C25 N13 C48 N12 7(3) . . . . no
C25 N13 C48 C47 -177.1(17) . . . . no
N1 C1 C2 C3 -176(2) . . . . no
N1 C1 C2 C7 3(2) . . . . no
N8 C1 C2 C3 10(3) . . . . no
N8 C1 C2 C7 -172.2(17) . . . . no
C1 C2 C3 C4 -179(2) . . . . no
C7 C2 C3 C4 3(3) . . . . no
C1 C2 C7 C6 177.6(18) . . . . no
C1 C2 C7 C8 1(2) . . . . no
C3 C2 C7 C6 -4(3) . . . . no
C3 C2 C7 C8 179.6(17) . . . . no
C2 C3 C4 C5 -2(3) . . . . no
C3 C4 C5 C6 0(3) . . . . no
C4 C5 C6 C7 -1(3) . . . . no
C5 C6 C7 C2 2(3) . . . . no
C5 C6 C7 C8 178.1(17) . . . . no
C2 C7 C8 N1 -5(2) . . . . no
C2 C7 C8 N2 177.2(17) . . . . no
C6 C7 C8 N1 179.1(18) . . . . no
C6 C7 C8 N2 1(3) . . . . no
N2 C9 C10 C11 56(2) . . . . no
N2 C9 C10 C15 -129.4(16) . . . . no
N3 C9 C10 C11 -179.3(18) . . . . no
N3 C9 C10 C15 -5.1(19) . . . . no
N9 C9 C10 C11 -58(2) . . . . no
N9 C9 C10 C15 116.5(17) . . . . no
C9 C10 C11 C12 177.3(17) . . . . no
C15 C10 C11 C12 4(3) . . . . no
C9 C10 C15 C14 -179.4(16) . . . . no
C9 C10 C15 C16 3(2) . . . . no
C11 C10 C15 C14 -5(3) . . . . no
C11 C10 C15 C16 177.6(17) . . . . no
C10 C11 C12 C13 -2(3) . . . . no
C11 C12 C13 C14 2(3) . . . . no
C12 C13 C14 C15 -2(3) . . . . no
C13 C14 C15 C10 4(3) . . . . no
C13 C14 C15 C16 -179.3(17) . . . . no
C10 C15 C16 N3 1(2) . . . . no
C10 C15 C16 N4 177.5(17) . . . . no
C14 C15 C16 N3 -176.9(18) . . . . no
C14 C15 C16 N4 0(3) . . . . no
N4 C17 C18 C19 7(3) . . . . no
N4 C17 C18 C23 -176.7(17) . . . . no
N5 C17 C18 C19 -171.3(17) . . . . no
N5 C17 C18 C23 5(2) . . . . no
C17 C18 C19 C20 172.8(18) . . . . no
C23 C18 C19 C20 -3(3) . . . . no
C17 C18 C23 C22 -176.3(17) . . . . no
C17 C18 C23 C24 -1(2) . . . . no
C19 C18 C23 C22 0(3) . . . . no
C19 C18 C23 C24 175.1(16) . . . . no
C18 C19 C20 C21 4(3) . . . . no
C19 C20 C21 C22 -3(3) . . . . no
C20 C21 C22 C23 0(2) . . . . no
C21 C22 C23 C18 1(3) . . . . no
C21 C22 C23 C24 -172.7(16) . . . . no
C18 C23 C24 N5 -2.6(19) . . . . no
C18 C23 C24 N6 174.8(17) . . . . no
C22 C23 C24 N5 172.3(17) . . . . no
C22 C23 C24 N6 -10(3) . . . . no
N6 C25 C26 C27 53(2) . . . . no
N6 C25 C26 C31 -129.6(16) . . . . no
N7 C25 C26 C27 179.0(18) . . . . no
N7 C25 C26 C31 -3.7(18) . . . . no
N13 C25 C26 C27 -61(2) . . . . no
N13 C25 C26 C31 116.9(17) . . . . no
C25 C26 C27 C28 -178.5(17) . . . . no
C31 C26 C27 C28 4(3) . . . . no
C25 C26 C31 C30 -176.6(18) . . . . no
C25 C26 C31 C32 2(2) . . . . no
C27 C26 C31 C30 1(3) . . . . no
C27 C26 C31 C32 179.8(16) . . . . no
C26 C27 C28 C29 -11(3) . . . . no
C27 C28 C29 C30 12(3) . . . . no
C28 C29 C30 C31 -6(3) . . . . no
C29 C30 C31 C26 0(3) . . . . no
C29 C30 C31 C32 -179(2) . . . . no
C26 C31 C32 N7 1(2) . . . . no
C26 C31 C32 N8 177.0(16) . . . . no
C30 C31 C32 N7 179(2) . . . . no
C30 C31 C32 N8 -4(3) . . . . no
N9 C33 C34 C35 4(3) . . . . no
N9 C33 C34 C39 -174.5(19) . . . . no
N10 C33 C34 C35 -179(2) . . . . no
N10 C33 C34 C39 2(2) . . . . no
C33 C34 C35 C36 -177(2) . . . . no
C39 C34 C35 C36 2(3) . . . . no
C33 C34 C39 C38 175.5(17) . . . . no
C33 C34 C39 C40 -1(2) . . . . no
C35 C34 C39 C38 -3(3) . . . . no
C35 C34 C39 C40 -179.8(18) . . . . no
C34 C35 C36 C37 -1(3) . . . . no
C35 C36 C37 C38 3(3) . . . . no
C36 C37 C38 C39 -4(3) . . . . no
C37 C38 C39 C34 4(3) . . . . no
C37 C38 C39 C40 180.0(19) . . . . no
C34 C39 C40 N10 -1(2) . . . . no
C34 C39 C40 N11 177.3(18) . . . . no
C38 C39 C40 N10 -177.0(19) . . . . no
C38 C39 C40 N11 1(3) . . . . no
N11 C41 C42 C43 -12(3) . . . . no
N11 C41 C42 C47 175.6(17) . . . . no
N12 C41 C42 C43 168.2(19) . . . . no
N12 C41 C42 C47 -4(2) . . . . no
C41 C42 C43 C44 -176(2) . . . . no
C47 C42 C43 C44 -5(3) . . . . no
C41 C42 C47 C46 174.5(16) . . . . no
C41 C42 C47 C48 2(2) . . . . no
C43 C42 C47 C46 2(3) . . . . no
C43 C42 C47 C48 -170.6(19) . . . . no
C42 C43 C44 C45 3(3) . . . . no
C43 C44 C45 C46 1(3) . . . . no
C44 C45 C46 C47 -4(3) . . . . no
C45 C46 C47 C42 3(3) . . . . no
C45 C46 C47 C48 173.2(19) . . . . no
C42 C47 C48 N12 0(2) . . . . no
C42 C47 C48 N13 -176.4(19) . . . . no
C46 C47 C48 N12 -171.1(18) . . . . no
C46 C47 C48 N13 12(3) . . . . no
